data_2227076
loop_
_publ_author_name
'Fun, Hoong-Kun'
'Loh, Wan-Sin'
'Das, Nirmal Kumar'
'Sen, Debabrata'
'Goswami, Shyamaprosad'

_publ_section_title
;
 <i>N</i>-(6-{2-[6-(2,2-Dimethylpropanamido)-2-pyridyl]ethyl}-2-pyridyl)-2,2-dimethylpropanamide
;
_journal_coeditor_code SJ5021
_journal_issue 8
_journal_name_full 'Acta Crystallographica Section E'
_journal_page_first o1960
_journal_page_last o1961
_journal_paper_doi 10.1107/S1600536810023068
_journal_volume 66
_journal_year 2010
_chemical_formula_iupac 'C22 H30 N4 O2'
_chemical_formula_moiety 'C22 H30 N4 O2'
_chemical_formula_sum 'C22 H30 N4 O2'
_chemical_formula_weight 382.50
_chemical_name_systematic
;
<i>N</i>-(6-{2-[6-(2,2-Dimethylpropanamido)-2-pyridyl]ethyl}-2-pyridyl)-2,2-
dimethylpropanamide
;
_space_group_IT_number 61
_symmetry_cell_setting orthorhombic
_symmetry_space_group_name_Hall '-P 2ac 2ab'
_symmetry_space_group_name_H-M 'P b c a'
_atom_sites_solution_hydrogens geom
_atom_sites_solution_primary direct
_atom_sites_solution_secondary difmap
_audit_creation_method SHELXL-97
_cell_angle_alpha 90.00
_cell_angle_beta 90.00
_cell_angle_gamma 90.00
_cell_formula_units_Z 4
_cell_length_a 11.7933(3)
_cell_length_b 10.3648(2)
_cell_length_c 17.8667(4)
_cell_measurement_reflns_used 2706
_cell_measurement_temperature 296(2)
_cell_measurement_theta_max 20.51
_cell_measurement_theta_min 2.85
_cell_volume 2183.94(9)
_computing_cell_refinement 'SAINT (Bruker, 2009)'
_computing_data_collection 'APEX2 (Bruker, 2009)'
_computing_data_reduction 'SAINT (Bruker, 2009)'
_computing_molecular_graphics 'SHELXTL (Sheldrick, 2008)'
_computing_publication_material
;
SHELXTL (Sheldrick, 2008) and PLATON (Spek, 2009)
;
_computing_structure_refinement 'SHELXTL (Sheldrick, 2008)'
_computing_structure_solution 'SHELXTL (Sheldrick, 2008)'
_diffrn_ambient_temperature 296(2)
_diffrn_measured_fraction_theta_full 1.000
_diffrn_measured_fraction_theta_max 1.000
_diffrn_measurement_device_type
;
Bruker SMART APEXII CCD area-detector diffractometer
;
_diffrn_measurement_method '\f and \w scans'
_diffrn_radiation_monochromator graphite
_diffrn_radiation_source 'fine-focus sealed tube'
_diffrn_radiation_type MoK\a
_diffrn_radiation_wavelength 0.71073
_diffrn_reflns_av_R_equivalents 0.0759
_diffrn_reflns_av_sigmaI/netI 0.0384
_diffrn_reflns_limit_h_max 16
_diffrn_reflns_limit_h_min -13
_diffrn_reflns_limit_k_max 14
_diffrn_reflns_limit_k_min -14
_diffrn_reflns_limit_l_max 25
_diffrn_reflns_limit_l_min -25
_diffrn_reflns_number 36712
_diffrn_reflns_theta_full 30.14
_diffrn_reflns_theta_max 30.14
_diffrn_reflns_theta_min 2.28
_diffrn_standards_number 0
_exptl_absorpt_coefficient_mu 0.076
_exptl_absorpt_correction_T_max 0.9922
_exptl_absorpt_correction_T_min 0.9730
_exptl_absorpt_correction_type multi-scan
_exptl_absorpt_process_details '(<i>SADABS</i>; Bruker, 2009)'
_exptl_crystal_colour colourless
_exptl_crystal_density_diffrn 1.163
_exptl_crystal_density_method 'not measured'
_exptl_crystal_description block
_exptl_crystal_F_000 824
_exptl_crystal_size_max 0.36
_exptl_crystal_size_mid 0.15
_exptl_crystal_size_min 0.10
_refine_diff_density_max 0.165
_refine_diff_density_min -0.158
_refine_ls_extinction_coef 0.0034(10)
_refine_ls_extinction_expression Fc^*^=kFc[1+0.001xFc^2^\l^3^/sin(2\q)]^-1/4^
_refine_ls_extinction_method 'SHELXTL (Sheldrick, 2008)'
_refine_ls_goodness_of_fit_ref 1.034
_refine_ls_hydrogen_treatment constr
_refine_ls_matrix_type full
_refine_ls_number_parameters 256
_refine_ls_number_reflns 3221
_refine_ls_number_restraints 12
_refine_ls_restrained_S_all 1.034
_refine_ls_R_factor_all 0.1334
_refine_ls_R_factor_gt 0.0622
_refine_ls_shift/su_max 0.000
_refine_ls_shift/su_mean 0.000
_refine_ls_structure_factor_coef Fsqd
_refine_ls_weighting_details 'calc w=1/[\s^2^(Fo^2^)+(0.0587P)^2^+0.3829P] where P=(Fo^2^+2Fc^2^)/3'
_refine_ls_weighting_scheme calc
_refine_ls_wR_factor_gt 0.1312
_refine_ls_wR_factor_ref 0.1608
_reflns_number_gt 1678
_reflns_number_total 3221
_reflns_threshold_expression I>2\s(I)
_cod_data_source_file sj5021.cif
_cod_data_source_block I
_cod_database_code 2227076

loop_
_symmetry_equiv_pos_as_xyz
'x, y, z'
'-x+1/2, -y, z+1/2'
'-x, y+1/2, -z+1/2'
'x+1/2, -y+1/2, -z'
'-x, -y, -z'
'x-1/2, y, -z-1/2'
'x, -y-1/2, z-1/2'
'-x-1/2, y-1/2, z'

loop_
_atom_site_type_symbol
_atom_site_label
_atom_site_fract_x
_atom_site_fract_y
_atom_site_fract_z
_atom_site_U_iso_or_equiv
_atom_site_adp_type
_atom_site_calc_flag
_atom_site_refinement_flags
_atom_site_occupancy
_atom_site_disorder_assembly
_atom_site_disorder_group
O O1A 0.2767(12) 0.0598(8) 0.3040(6) 0.079(3) Uani d P 0.636(10) A 1
N N2A 0.2446(11) 0.2679(14) 0.3392(8) 0.0476(18) Uani d P 0.636(10) A 1
H H2AB 0.2485 0.3473 0.3255 0.057 Uiso calc PR 0.636(10) A 1
N N1A 0.1312(9) 0.3395(8) 0.4318(5) 0.067(3) Uani d PD 0.636(10) A 1
C C1A 0.0598(10) 0.3242(10) 0.4903(5) 0.073(3) Uani d PD 0.636(10) A 1
C C2A 0.0520(10) 0.2138(8) 0.5303(5) 0.073(4) Uani d PD 0.636(10) A 1
H H2AA 0.0077 0.2109 0.5734 0.087 Uiso calc PR 0.636(10) A 1
C C3A 0.1097(10) 0.1060(9) 0.5071(4) 0.0587(19) Uani d PD 0.636(10) A 1
H H3AA 0.1019 0.0277 0.5320 0.070 Uiso calc PR 0.636(10) A 1
C C4A 0.1794(11) 0.1177(8) 0.4459(6) 0.055(3) Uani d PD 0.636(10) A 1
H H4AA 0.2226 0.0480 0.4297 0.066 Uiso calc PR 0.636(10) A 1
C C5A 0.1845(7) 0.2338(8) 0.4088(4) 0.041(2) Uani d PD 0.636(10) A 1
C C6A 0.2935(10) 0.1758(9) 0.2969(5) 0.049(3) Uani d P 0.636(10) A 1
C C7A 0.3538(9) 0.2266(9) 0.2207(8) 0.052(3) Uani d P 0.636(10) A 1
C C8A 0.2636(6) 0.2620(9) 0.1715(3) 0.127(4) Uani d P 0.636(10) A 1
H H8AA 0.2196 0.1869 0.1594 0.191 Uiso calc PR 0.636(10) A 1
H H8AB 0.2945 0.2982 0.1264 0.191 Uiso calc PR 0.636(10) A 1
H H8AC 0.2160 0.3247 0.1955 0.191 Uiso calc PR 0.636(10) A 1
C C9A 0.4357(6) 0.1286(6) 0.1954(5) 0.113(3) Uani d P 0.636(10) A 1
H H9AA 0.3960 0.0511 0.1820 0.169 Uiso calc PR 0.636(10) A 1
H H9AB 0.4881 0.1101 0.2351 0.169 Uiso calc PR 0.636(10) A 1
H H9AC 0.4764 0.1605 0.1528 0.169 Uiso calc PR 0.636(10) A 1
C C10A 0.4251(6) 0.3487(4) 0.2434(4) 0.0838(18) Uani d P 0.636(10) A 1
H H10A 0.4634 0.3820 0.2001 0.126 Uiso calc PR 0.636(10) A 1
H H10B 0.4800 0.3251 0.2806 0.126 Uiso calc PR 0.636(10) A 1
H H10C 0.3754 0.4136 0.2632 0.126 Uiso calc PR 0.636(10) A 1
C C11A -0.0048(12) 0.4445(9) 0.5168(6) 0.146(4) Uani d P 0.636(10) . 1
H H11A -0.0847 0.4225 0.5164 0.175 Uiso calc PR 0.636(10) A 1
H H11B 0.0159 0.4583 0.5687 0.175 Uiso calc PR 0.636(10) A 1
O O1B 0.304(2) 0.0619(16) 0.3078(10) 0.089(5) Uani d P 0.364(10) A 2
N N2B 0.257(2) 0.254(2) 0.3499(15) 0.050(4) Uani d P 0.364(10) A 2
H H2BB 0.2879 0.3288 0.3476 0.060 Uiso calc PR 0.364(10) A 2
N N1B 0.1365(16) 0.3484(15) 0.4367(9) 0.066(5) Uani d PD 0.364(10) A 2
C C1B 0.0801(16) 0.3399(14) 0.5017(7) 0.049(3) Uani d PD 0.364(10) A 2
C C2B 0.0611(19) 0.2206(16) 0.5319(7) 0.086(8) Uani d PD 0.364(10) A 2
H H2BA 0.0090 0.2085 0.5704 0.103 Uiso calc PR 0.364(10) A 2
C C3B 0.122(2) 0.1198(19) 0.5029(11) 0.094(7) Uani d PD 0.364(10) A 2
H H3BA 0.1199 0.0415 0.5283 0.113 Uiso calc PR 0.364(10) A 2
C C4B 0.1855(19) 0.1273(16) 0.4388(12) 0.066(6) Uani d PD 0.364(10) A 2
H H4BA 0.2232 0.0567 0.4184 0.079 Uiso calc PR 0.364(10) A 2
C C5B 0.1887(18) 0.2479(16) 0.4074(11) 0.064(5) Uani d PD 0.364(10) A 2
C C6B 0.2962(18) 0.1758(18) 0.2901(10) 0.062(6) Uani d P 0.364(10) A 2
C C7B 0.3565(14) 0.2338(18) 0.2344(14) 0.053(4) Uani d P 0.364(10) A 2
C C8B 0.4674(12) 0.272(3) 0.2505(7) 0.187(10) Uani d P 0.364(10) A 2
H H8BA 0.4664 0.3372 0.2884 0.281 Uiso calc PR 0.364(10) A 2
H H8BB 0.5022 0.3051 0.2060 0.281 Uiso calc PR 0.364(10) A 2
H H8BC 0.5097 0.1986 0.2681 0.281 Uiso calc PR 0.364(10) A 2
C C9B 0.2959(17) 0.340(2) 0.1898(11) 0.210(12) Uani d P 0.364(10) A 2
H H9BA 0.2871 0.4152 0.2207 0.314 Uiso calc PR 0.364(10) A 2
H H9BB 0.2227 0.3098 0.1743 0.314 Uiso calc PR 0.364(10) A 2
H H9BC 0.3402 0.3617 0.1465 0.314 Uiso calc PR 0.364(10) A 2
C C10B 0.3652(19) 0.1244(13) 0.1673(7) 0.145(7) Uani d P 0.364(10) A 2
H H10D 0.4015 0.1616 0.1243 0.218 Uiso calc PR 0.364(10) A 2
H H10E 0.2904 0.0961 0.1540 0.218 Uiso calc PR 0.364(10) A 2
H H10F 0.4088 0.0522 0.1847 0.218 Uiso calc PR 0.364(10) A 2
C C11B 0.0373(8) 0.4652(12) 0.5286(4) 0.060(3) Uani d P 0.364(10) . 2
H H11C 0.1012 0.5200 0.5412 0.072 Uiso calc PR 0.364(10) A 2
H H11D -0.0062 0.4514 0.5740 0.072 Uiso calc PR 0.364(10) A 2

loop_
_atom_site_aniso_label
_atom_site_aniso_U_11
_atom_site_aniso_U_22
_atom_site_aniso_U_33
_atom_site_aniso_U_12
_atom_site_aniso_U_13
_atom_site_aniso_U_23
O1A 0.128(6) 0.036(3) 0.072(3) -0.004(3) 0.017(3) -0.009(2)
N2A 0.055(3) 0.041(4) 0.047(3) 0.007(2) 0.015(3) 0.003(3)
N1A 0.081(5) 0.049(4) 0.070(5) -0.001(3) 0.044(4) -0.002(3)
C1A 0.076(5) 0.076(4) 0.065(5) 0.005(3) 0.020(4) -0.016(3)
C2A 0.077(5) 0.071(6) 0.070(6) -0.011(4) 0.025(4) -0.001(4)
C3A 0.073(4) 0.060(3) 0.042(3) -0.007(3) 0.001(3) 0.008(2)
C4A 0.074(5) 0.043(4) 0.048(4) -0.007(3) -0.006(3) 0.016(3)
C5A 0.042(3) 0.040(4) 0.041(3) 0.008(3) 0.004(3) -0.006(3)
C6A 0.060(5) 0.043(5) 0.044(3) -0.003(3) 0.001(3) 0.014(3)
C7A 0.069(4) 0.046(3) 0.043(5) -0.007(2) 0.013(3) -0.004(3)
C8A 0.085(3) 0.235(10) 0.062(2) -0.026(5) -0.013(3) 0.065(4)
C9A 0.106(4) 0.073(3) 0.159(6) 0.004(3) 0.073(4) -0.025(3)
C10A 0.094(4) 0.071(3) 0.086(3) -0.021(2) 0.025(3) 0.000(2)
C11A 0.181(9) 0.091(4) 0.165(8) 0.045(7) 0.105(6) 0.014(6)
O1B 0.129(11) 0.062(7) 0.074(6) 0.041(6) 0.040(6) 0.027(5)
N2B 0.069(7) 0.025(3) 0.056(7) 0.001(4) -0.002(4) 0.010(4)
N1B 0.085(9) 0.054(7) 0.060(7) 0.018(5) -0.008(6) -0.015(5)
C1B 0.061(5) 0.059(5) 0.027(3) -0.004(4) -0.006(3) -0.005(3)
C2B 0.098(13) 0.129(18) 0.030(6) 0.019(10) 0.008(6) 0.015(7)
C3B 0.118(14) 0.079(9) 0.086(10) -0.020(8) 0.007(8) 0.038(7)
C4B 0.062(8) 0.084(13) 0.051(7) 0.021(8) 0.014(5) -0.013(8)
C5B 0.071(9) 0.055(7) 0.068(9) -0.035(6) -0.004(7) 0.013(6)
C6B 0.059(9) 0.059(10) 0.068(8) 0.028(7) 0.002(6) -0.039(6)
C7B 0.044(5) 0.083(8) 0.032(6) 0.021(5) 0.003(3) -0.019(4)
C8B 0.096(10) 0.37(3) 0.095(7) -0.108(14) 0.009(7) -0.006(14)
C9B 0.203(19) 0.23(2) 0.196(17) 0.135(15) 0.127(15) 0.154(15)
C10B 0.218(17) 0.124(8) 0.094(7) -0.057(11) 0.095(10) -0.047(6)
C11B 0.063(4) 0.098(9) 0.019(2) 0.020(4) 0.000(3) -0.010(3)

loop_
_atom_type_symbol
_atom_type_description
_atom_type_scat_dispersion_real
_atom_type_scat_dispersion_imag
_atom_type_scat_source
C C 0.0033 0.0016 'International Tables Vol C Tables 4.2.6.8 and 6.1.1.4'
H H 0.0000 0.0000 'International Tables Vol C Tables 4.2.6.8 and 6.1.1.4'
N N 0.0061 0.0033 'International Tables Vol C Tables 4.2.6.8 and 6.1.1.4'
O O 0.0106 0.0060 'International Tables Vol C Tables 4.2.6.8 and 6.1.1.4'

loop_
_geom_angle_atom_site_label_1
_geom_angle_atom_site_label_2
_geom_angle_atom_site_label_3
_geom_angle_site_symmetry_1
_geom_angle_site_symmetry_3
_geom_angle
_geom_angle_publ_flag
C6A N2A C5A . . 120.6(11) ?
C6A N2A H2AB . . 119.7 ?
C5A N2A H2AB . . 119.7 ?
C5A N1A C1A . . 116.0(7) ?
N1A C1A C2A . . 123.4(8) ?
N1A C1A C11A . . 116.9(8) ?
C2A C1A C11A . . 119.4(8) ?
C1A C2A C3A . . 119.7(8) ?
C1A C2A H2AA . . 120.2 ?
C3A C2A H2AA . . 120.2 ?
C2A C3A C4A . . 117.8(8) ?
C2A C3A H3AA . . 121.1 ?
C4A C3A H3AA . . 121.1 ?
C3A C4A C5A . . 119.1(7) ?
C3A C4A H4AA . . 120.4 ?
C5A C4A H4AA . . 120.4 ?
N1A C5A C4A . . 123.5(6) ?
N1A C5A N2A . . 106.9(8) ?
C4A C5A N2A . . 129.6(8) ?
O1A C6A N2A . . 124.5(10) ?
O1A C6A C7A . . 118.5(10) ?
N2A C6A C7A . . 115.3(9) ?
C8A C7A C9A . . 118.5(10) ?
C8A C7A C10A . . 110.5(7) ?
C9A C7A C10A . . 106.5(7) ?
C8A C7A C6A . . 105.8(8) ?
C9A C7A C6A . . 108.6(7) ?
C10A C7A C6A . . 106.3(9) ?
C7A C8A H8AA . . 109.5 ?
C7A C8A H8AB . . 109.5 ?
H8AA C8A H8AB . . 109.5 ?
C7A C8A H8AC . . 109.5 ?
H8AA C8A H8AC . . 109.5 ?
H8AB C8A H8AC . . 109.5 ?
C7A C9A H9AA . . 109.5 ?
C7A C9A H9AB . . 109.5 ?
H9AA C9A H9AB . . 109.5 ?
C7A C9A H9AC . . 109.5 ?
H9AA C9A H9AC . . 109.5 ?
H9AB C9A H9AC . . 109.5 ?
C7A C10A H10A . . 109.5 ?
C7A C10A H10B . . 109.5 ?
H10A C10A H10B . . 109.5 ?
C7A C10A H10C . . 109.5 ?
H10A C10A H10C . . 109.5 ?
H10B C10A H10C . . 109.5 ?
C11A C11A C1A 5_566 . 122.2(9) ?
C11A C11A H11A 5_566 . 106.8 ?
C1A C11A H11A . . 106.8 ?
C11A C11A H11B 5_566 . 106.8 ?
C1A C11A H11B . . 106.8 ?
H11A C11A H11B . . 106.6 ?
C5B N2B C6B . . 140(2) ?
C5B N2B H2BB . . 109.9 ?
C6B N2B H2BB . . 109.9 ?
C5B N1B C1B . . 121.6(13) ?
N1B C1B C2B . . 118.8(13) ?
N1B C1B C11B . . 113.3(11) ?
C2B C1B C11B . . 127.7(12) ?
C1B C2B C3B . . 117.1(14) ?
C1B C2B H2BA . . 121.5 ?
C3B C2B H2BA . . 121.5 ?
C2B C3B C4B . . 124.0(14) ?
C2B C3B H3BA . . 118.0 ?
C4B C3B H3BA . . 118.0 ?
C5B C4B C3B . . 114.1(13) ?
C5B C4B H4BA . . 123.0 ?
C3B C4B H4BA . . 123.0 ?
N2B C5B N1B . . 124.3(18) ?
N2B C5B C4B . . 112.4(17) ?
N1B C5B C4B . . 123.0(14) ?
O1B C6B C7B . . 125.0(17) ?
O1B C6B N2B . . 112(2) ?
C7B C6B N2B . . 118(2) ?
C6B C7B C8B . . 118(2) ?
C6B C7B C9B . . 116.9(15) ?
C8B C7B C9B . . 109.9(16) ?
C6B C7B C10B . . 105.0(15) ?
C8B C7B C10B . . 106.5(14) ?
C9B C7B C10B . . 98.3(16) ?
C7B C8B H8BA . . 109.5 ?
C7B C8B H8BB . . 109.5 ?
H8BA C8B H8BB . . 109.5 ?
C7B C8B H8BC . . 109.5 ?
H8BA C8B H8BC . . 109.5 ?
H8BB C8B H8BC . . 109.5 ?
C7B C9B H9BA . . 109.5 ?
C7B C9B H9BB . . 109.5 ?
H9BA C9B H9BB . . 109.5 ?
C7B C9B H9BC . . 109.5 ?
H9BA C9B H9BC . . 109.5 ?
H9BB C9B H9BC . . 109.5 ?
C7B C10B H10D . . 109.5 ?
C7B C10B H10E . . 109.5 ?
H10D C10B H10E . . 109.5 ?
C7B C10B H10F . . 109.5 ?
H10D C10B H10F . . 109.5 ?
H10E C10B H10F . . 109.5 ?
C1B C11B C11B . 5_566 113.2(10) ?
C1B C11B H11C . . 108.9 ?
C11B C11B H11C 5_566 . 108.9 ?
C1B C11B H11D . . 108.9 ?
C11B C11B H11D 5_566 . 108.9 ?
H11C C11B H11D . . 107.8 ?

loop_
_geom_bond_atom_site_label_1
_geom_bond_atom_site_label_2
_geom_bond_site_symmetry_2
_geom_bond_distance
_geom_bond_publ_flag
O1A C6A . 1.225(11) ?
N2A C6A . 1.348(17) ?
N2A C5A . 1.473(14) ?
N2A H2AB . 0.8600 ?
N1A C5A . 1.328(7) ?
N1A C1A . 1.352(7) ?
C1A C2A . 1.353(8) ?
C1A C11A . 1.536(13) ?
C2A C3A . 1.372(7) ?
C2A H2AA . 0.9300 ?
C3A C4A . 1.374(8) ?
C3A H3AA . 0.9300 ?
C4A C5A . 1.375(7) ?
C4A H4AA . 0.9300 ?
C6A C7A . 1.624(14) ?
C7A C8A . 1.429(14) ?
C7A C9A . 1.473(12) ?
C7A C10A . 1.572(12) ?
C8A H8AA . 0.9600 ?
C8A H8AB . 0.9600 ?
C8A H8AC . 0.9600 ?
C9A H9AA . 0.9600 ?
C9A H9AB . 0.9600 ?
C9A H9AC . 0.9600 ?
C10A H10A . 0.9600 ?
C10A H10B . 0.9600 ?
C10A H10C . 0.9600 ?
C11A C11A 5_566 1.302(17) ?
C11A H11A . 0.9700 ?
C11A H11B . 0.9700 ?
O1B C6B . 1.23(2) ?
N2B C5B . 1.31(3) ?
N2B C6B . 1.42(3) ?
N2B H2BB . 0.8600 ?
N1B C5B . 1.318(13) ?
N1B C1B . 1.341(12) ?
C1B C2B . 1.368(13) ?
C1B C11B . 1.47(2) ?
C2B C3B . 1.368(13) ?
C2B H2BA . 0.9300 ?
C3B C4B . 1.372(13) ?
C3B H3BA . 0.9300 ?
C4B C5B . 1.372(13) ?
C4B H4BA . 0.9300 ?
C6B C7B . 1.36(3) ?
C7B C8B . 1.39(2) ?
C7B C9B . 1.54(2) ?
C7B C10B . 1.65(2) ?
C8B H8BA . 0.9600 ?
C8B H8BB . 0.9600 ?
C8B H8BC . 0.9600 ?
C9B H9BA . 0.9600 ?
C9B H9BB . 0.9600 ?
C9B H9BC . 0.9600 ?
C10B H10D . 0.9600 ?
C10B H10E . 0.9600 ?
C10B H10F . 0.9600 ?
C11B C11B 5_566 1.530(19) ?
C11B H11C . 0.9700 ?
C11B H11D . 0.9700 ?

loop_
_geom_hbond_atom_site_label_D
_geom_hbond_atom_site_label_H
_geom_hbond_atom_site_label_A
_geom_hbond_site_symmetry_A
_geom_hbond_distance_DH
_geom_hbond_distance_HA
_geom_hbond_distance_DA
_geom_hbond_angle_DHA
_geom_hbond_publ_flag
C10A H10C O1A 8_665 0.96 2.46 3.409(12) 170.6 yes
N2A H2AB O1A 8_665 0.86 2.26 3.100(16) 167.5 yes
